data_7013055
loop_
_publ_author_name
'Beckmann, Jens'
'Dakternieks, Dainis'
'Duthie, Andrew'
'Mitchell, Cassandra'

_publ_section_title
;
 Diorganotin dications stabilized by neutral ligands in the solid
 state: [R2Sn(H2O)2(OPPh3)2](O3SCF3)2 (R = Me, Bu)
;
_journal_issue 16
_journal_name_full 'Dalton Transactions'
_journal_page_first 3258
_journal_paper_doi 10.1039/b303878e
_journal_year 2003
_chemical_formula_sum 'C40 H40 F6 O10 P2 S2 Sn'
_chemical_formula_weight 1039.47
_chemical_name_systematic
;
?
;
_space_group_IT_number 2
_symmetry_cell_setting triclinic
_symmetry_space_group_name_Hall '-P 1'
_symmetry_space_group_name_H-M 'P -1'
_atom_sites_solution_hydrogens geom
_atom_sites_solution_primary direct
_atom_sites_solution_secondary difmap
_audit_creation_method SHELXL-97
_cell_angle_alpha 64.9720(10)
_cell_angle_beta 89.6460(10)
_cell_angle_gamma 82.3290(10)
_cell_formula_units_Z 2
_cell_length_a 13.3965(7)
_cell_length_b 13.6189(7)
_cell_length_c 14.0117(7)
_cell_measurement_reflns_used 7568
_cell_measurement_temperature 293(2)
_cell_measurement_theta_max 27.31
_cell_measurement_theta_min 2.23
_cell_volume 2292.0(2)
_computing_cell_refinement 'Bruker SMART'
_computing_data_collection 'Bruker SMART'
_computing_data_reduction 'Bruker SAINT'
_computing_molecular_graphics 'Bruker SHELXTL'
_computing_publication_material 'Bruker SHELXTL'
_computing_structure_refinement 'SHELXL-97 (Sheldrick, 1997)'
_computing_structure_solution 'Bruker SHELXTL'
_diffrn_ambient_temperature 293(2)
_diffrn_measured_fraction_theta_full 0.944
_diffrn_measured_fraction_theta_max 0.944
_diffrn_measurement_device_type 'CCD area detector'
_diffrn_measurement_method 'phi and omega scans'
_diffrn_radiation_monochromator graphite
_diffrn_radiation_source 'fine-focus sealed tube'
_diffrn_radiation_type MoK\a
_diffrn_radiation_wavelength 0.71073
_diffrn_reflns_av_R_equivalents 0.0170
_diffrn_reflns_av_sigmaI/netI 0.0310
_diffrn_reflns_limit_h_max 17
_diffrn_reflns_limit_h_min -17
_diffrn_reflns_limit_k_max 17
_diffrn_reflns_limit_k_min -17
_diffrn_reflns_limit_l_max 17
_diffrn_reflns_limit_l_min -18
_diffrn_reflns_number 17842
_diffrn_reflns_theta_full 27.53
_diffrn_reflns_theta_max 27.53
_diffrn_reflns_theta_min 1.54
_exptl_absorpt_coefficient_mu 0.795
_exptl_absorpt_correction_T_max 1.000
_exptl_absorpt_correction_T_min 0.893
_exptl_absorpt_correction_type multi-scan
_exptl_absorpt_process_details (SADABS,Bruker,2000)
_exptl_crystal_colour colourless
_exptl_crystal_density_diffrn 1.506
_exptl_crystal_density_method 'not measured'
_exptl_crystal_description block
_exptl_crystal_F_000 1052
_exptl_crystal_size_max 0.25
_exptl_crystal_size_mid 0.20
_exptl_crystal_size_min 0.13
_refine_diff_density_max 0.559
_refine_diff_density_min -0.343
_refine_diff_density_rms 0.063
_refine_ls_extinction_coef '< 0.0001'
_refine_ls_extinction_method SHELXL
_refine_ls_goodness_of_fit_ref 1.024
_refine_ls_hydrogen_treatment mixed
_refine_ls_matrix_type full
_refine_ls_number_parameters 629
_refine_ls_number_reflns 9991
_refine_ls_number_restraints 11
_refine_ls_restrained_S_all 1.024
_refine_ls_R_factor_all 0.0474
_refine_ls_R_factor_gt 0.0381
_refine_ls_shift/su_max 0.001
_refine_ls_shift/su_mean 0.000
_refine_ls_structure_factor_coef Fsqd
_refine_ls_weighting_details 'calc w=1/[\s^2^(Fo^2^)+(0.0588P)^2^+1.0179P] where P=(Fo^2^+2Fc^2^)/3'
_refine_ls_weighting_scheme calc
_refine_ls_wR_factor_gt 0.1006
_refine_ls_wR_factor_ref 0.1069
_reflns_number_gt 8232
_reflns_number_total 9991
_reflns_threshold_expression >2sigma(I)
_cod_data_source_file b303878e.txt
_cod_data_source_block compoundone
_cod_depositor_comments
;
The following automatic conversions were performed:
'_symmetry_cell_setting' value 'Triclinic' changed to 'triclinic'
according to '/home/saulius/struct/CIF-dictionaries/cif_core.dic'
dictionary named 'cif_core.dic' version 2.4.1 from 2010-06-29.

Automatic conversion script
Id: cif_fix_enum 1527 2010-12-29 10:47:43Z saulius 
;
_cod_original_sg_symbol_H-M 'P-1 '
_cod_database_code 7013055

loop_
_symmetry_equiv_pos_as_xyz
'x, y, z'
'-x, -y, -z'

loop_
_atom_site_label
_atom_site_type_symbol
_atom_site_fract_x
_atom_site_fract_y
_atom_site_fract_z
_atom_site_U_iso_or_equiv
_atom_site_adp_type
_atom_site_occupancy
_atom_site_symmetry_multiplicity
_atom_site_calc_flag
_atom_site_refinement_flags
_atom_site_disorder_assembly
_atom_site_disorder_group
C1 C 0.1187(3) 0.9628(4) -0.0824(3) 0.0619(9) Uani 1 1 d D . .
C2 C 0.4562(3) 1.6057(3) 0.0702(3) 0.0512(7) Uani 1 1 d D . .
C3 C 0.2686(4) 0.4110(5) 0.7226(5) 0.0998(15) Uani 1 1 d . . .
C4 C 0.141(2) 0.502(2) 0.297(2) 0.201(13) Uani 0.50 1 d P A 1
C4' C 0.0851(11) 0.5092(8) 0.2622(18) 0.146(10) Uani 0.50 1 d P A -1
C10 C 0.1861(2) 1.0459(2) 0.2534(2) 0.0450(6) Uani 1 1 d . . .
C11 C 0.2444(3) 1.0310(3) 0.3417(3) 0.0573(8) Uani 1 1 d . . .
H11 H 0.2628 0.9610 0.3950 0.069 Uiso 1 1 calc R . .
C12 C 0.2750(3) 1.1207(3) 0.3504(3) 0.0649(9) Uani 1 1 d . . .
H12 H 0.3134 1.1108 0.4096 0.078 Uiso 1 1 calc R . .
C13 C 0.2482(3) 1.2240(3) 0.2709(3) 0.0665(9) Uani 1 1 d . . .
H13 H 0.2684 1.2841 0.2766 0.080 Uiso 1 1 calc R . .
C14 C 0.1916(3) 1.2387(3) 0.1828(3) 0.0666(9) Uani 1 1 d . . .
H14 H 0.1741 1.3087 0.1291 0.080 Uiso 1 1 calc R . .
C15 C 0.1608(2) 1.1499(3) 0.1741(3) 0.0577(8) Uani 1 1 d . . .
H15 H 0.1228 1.1604 0.1144 0.069 Uiso 1 1 calc R . .
C20 C 0.2476(2) 0.8215(3) 0.2847(3) 0.0511(7) Uani 1 1 d . . .
C21 C 0.2583(3) 0.7395(3) 0.3856(3) 0.0691(9) Uani 1 1 d . . .
H21 H 0.2093 0.7386 0.4331 0.083 Uiso 1 1 calc R . .
C22 C 0.3420(4) 0.6577(4) 0.4174(4) 0.0916(13) Uani 1 1 d . . .
H22 H 0.3489 0.6027 0.4859 0.110 Uiso 1 1 calc R . .
C23 C 0.4129(3) 0.6592(4) 0.3478(5) 0.0959(15) Uani 1 1 d . . .
H23 H 0.4686 0.6047 0.3690 0.115 Uiso 1 1 calc R . .
C24 C 0.4041(3) 0.7392(4) 0.2470(5) 0.0878(14) Uani 1 1 d . . .
H24 H 0.4535 0.7387 0.2002 0.105 Uiso 1 1 calc R . .
C25 C 0.3204(3) 0.8223(3) 0.2138(4) 0.0715(10) Uani 1 1 d . . .
H25 H 0.3140 0.8770 0.1451 0.086 Uiso 1 1 calc R . .
C30 C 0.0422(2) 0.8908(2) 0.3247(2) 0.0478(6) Uani 1 1 d . . .
C31 C -0.0075(2) 0.9562(3) 0.3686(3) 0.0604(8) Uani 1 1 d . . .
H31 H 0.0151 1.0211 0.3592 0.072 Uiso 1 1 calc R . .
C32 C -0.0908(3) 0.9246(4) 0.4263(3) 0.0787(11) Uani 1 1 d . . .
H32 H -0.1242 0.9687 0.4557 0.094 Uiso 1 1 calc R . .
C33 C -0.1245(3) 0.8294(4) 0.4405(4) 0.0883(13) Uani 1 1 d . . .
H33 H -0.1801 0.8084 0.4804 0.106 Uiso 1 1 calc R . .
C34 C -0.0768(3) 0.7646(4) 0.3963(4) 0.0891(13) Uani 1 1 d . . .
H34 H -0.1003 0.7000 0.4056 0.107 Uiso 1 1 calc R . .
C35 C 0.0067(3) 0.7957(3) 0.3374(3) 0.0689(10) Uani 1 1 d . . .
H35 H 0.0387 0.7524 0.3065 0.083 Uiso 1 1 calc R . .
C40 C 0.5743(2) 1.1516(2) 0.2085(2) 0.0468(6) Uani 1 1 d . . .
C41 C 0.4827(3) 1.1566(3) 0.1601(3) 0.0614(8) Uani 1 1 d . . .
H41 H 0.4319 1.2149 0.1478 0.074 Uiso 1 1 calc R . .
C42 C 0.4665(3) 1.0754(3) 0.1301(4) 0.0788(11) Uani 1 1 d . . .
H42 H 0.4046 1.0785 0.0987 0.095 Uiso 1 1 calc R . .
C43 C 0.5425(4) 0.9897(4) 0.1469(3) 0.0797(12) Uani 1 1 d . . .
H43 H 0.5323 0.9362 0.1247 0.096 Uiso 1 1 calc R . .
C44 C 0.6335(3) 0.9829(3) 0.1965(3) 0.0706(10) Uani 1 1 d . . .
H44 H 0.6836 0.9237 0.2096 0.085 Uiso 1 1 calc R . .
C45 C 0.6505(3) 1.0639(3) 0.2266(3) 0.0606(8) Uani 1 1 d . . .
H45 H 0.7123 1.0601 0.2588 0.073 Uiso 1 1 calc R . .
C50 C 0.7237(2) 1.2589(2) 0.2611(2) 0.0502(7) Uani 1 1 d . . .
C51 C 0.7820(3) 1.2800(3) 0.1744(3) 0.0735(10) Uani 1 1 d . . .
H51 H 0.7525 1.2923 0.1097 0.088 Uiso 1 1 calc R . .
C52 C 0.8842(3) 1.2827(4) 0.1843(4) 0.0896(13) Uani 1 1 d . . .
H52 H 0.9233 1.2974 0.1261 0.107 Uiso 1 1 calc R . .
C53 C 0.9282(3) 1.2638(4) 0.2801(4) 0.0844(12) Uani 1 1 d . . .
H53 H 0.9972 1.2639 0.2869 0.101 Uiso 1 1 calc R . .
C54 C 0.8715(3) 1.2451(4) 0.3642(4) 0.0849(12) Uani 1 1 d . . .
H54 H 0.9013 1.2338 0.4284 0.102 Uiso 1 1 calc R . .
C55 C 0.7687(3) 1.2424(3) 0.3554(3) 0.0676(9) Uani 1 1 d . . .
H55 H 0.7302 1.2295 0.4138 0.081 Uiso 1 1 calc R . .
C60 C 0.5301(2) 1.2406(2) 0.3630(2) 0.0452(6) Uani 1 1 d . . .
C61 C 0.5469(2) 1.1410(3) 0.4515(2) 0.0533(7) Uani 1 1 d . . .
H61 H 0.5904 1.0830 0.4491 0.064 Uiso 1 1 calc R . .
C62 C 0.4993(3) 1.1276(3) 0.5434(3) 0.0620(8) Uani 1 1 d . . .
H62 H 0.5118 1.0613 0.6031 0.074 Uiso 1 1 calc R . .
C63 C 0.4332(3) 1.2132(3) 0.5455(3) 0.0692(9) Uani 1 1 d . . .
H63 H 0.4012 1.2045 0.6071 0.083 Uiso 1 1 calc R . .
C64 C 0.4142(3) 1.3104(3) 0.4586(3) 0.0728(10) Uani 1 1 d . . .
H64 H 0.3682 1.3668 0.4607 0.087 Uiso 1 1 calc R . .
C65 C 0.4631(3) 1.3257(3) 0.3668(3) 0.0590(8) Uani 1 1 d . . .
H65 H 0.4510 1.3928 0.3080 0.071 Uiso 1 1 calc R . .
O1 O 0.11384(16) 0.96524(19) 0.12659(16) 0.0569(5) Uani 1 1 d . . .
O2 O 0.54255(17) 1.37012(16) 0.15833(16) 0.0568(5) Uani 1 1 d . . .
O3 O 0.0241(2) 1.1757(2) -0.0683(2) 0.0669(6) Uani 1 1 d D . .
O4 O 0.34522(18) 1.4516(2) 0.0162(2) 0.0646(6) Uani 1 1 d D . .
O5 O 0.3707(2) 0.2466(3) 0.8665(4) 0.1248(14) Uani 1 1 d . . .
O6 O 0.2487(3) 0.3561(4) 0.9170(3) 0.1211(13) Uani 1 1 d . . .
O7 O 0.1944(2) 0.2421(3) 0.8422(3) 0.0984(10) Uani 1 1 d . . .
O8 O 0.2165(4) 0.5095(4) 0.1319(5) 0.194(3) Uani 1 1 d . . .
O9 O 0.1472(4) 0.6783(3) 0.1313(5) 0.187(3) Uani 1 1 d . . .
O10 O 0.0572(10) 0.529(2) 0.1179(13) 0.322(14) Uani 0.50 1 d P A 1
O10' O 0.2629(6) 0.5242(7) 0.2620(8) 0.134(3) Uani 0.50 1 d P A -1
F1 F 0.1854(3) 0.4714(3) 0.6889(4) 0.1739(18) Uani 1 1 d . . .
F2 F 0.2935(4) 0.3683(4) 0.6529(3) 0.1780(18) Uani 1 1 d . . .
F3 F 0.3380(3) 0.4748(3) 0.7166(3) 0.1451(13) Uani 1 1 d . . .
F4 F 0.1009(4) 0.4105(3) 0.3179(4) 0.202(2) Uani 1 1 d . . .
F5 F 0.0397(5) 0.5590(4) 0.3091(5) 0.218(3) Uani 1 1 d . . .
F6 F 0.1879(13) 0.5443(15) 0.3299(16) 0.310(10) Uani 0.50 1 d P A 1
F6' F -0.0003(7) 0.5316(10) 0.1878(12) 0.212(6) Uani 0.50 1 d P A -1
S1 S 0.27171(7) 0.30105(8) 0.85138(8) 0.0667(2) Uani 1 1 d . . .
S2 S 0.1427(3) 0.5668(4) 0.1505(4) 0.1109(14) Uani 0.50 1 d P A 1
S2' S 0.1814(2) 0.5689(2) 0.1837(3) 0.0632(7) Uani 0.50 1 d P A -1
Sn1 Sn 0.0000 1.0000 0.0000 0.03883(8) Uani 1 2 d S . .
Sn2 Sn 0.5000 1.5000 0.0000 0.03665(8) Uani 1 2 d S . .
P1 P 0.14456(5) 0.93229(6) 0.24007(6) 0.04360(16) Uani 1 1 d . . .
P2 P 0.59054(6) 1.26211(6) 0.24206(6) 0.04400(16) Uani 1 1 d . . .
H1A H 0.094(4) 0.938(4) -0.125(3) 0.117(19) Uiso 1 1 d D . .
H1B H 0.166(2) 0.912(3) -0.040(3) 0.099(15) Uiso 1 1 d D . .
H1C H 0.148(3) 1.018(3) -0.125(4) 0.16(3) Uiso 1 1 d D . .
H2A H 0.426(3) 1.574(4) 0.130(2) 0.110(17) Uiso 1 1 d D . .
H2B H 0.411(4) 1.657(4) 0.025(4) 0.18(3) Uiso 1 1 d D . .
H2C H 0.508(2) 1.624(4) 0.095(3) 0.103(15) Uiso 1 1 d D . .
H3A H 0.0752(17) 1.201(3) -0.092(3) 0.071(12) Uiso 1 1 d D . .
H3B H -0.021(2) 1.228(2) -0.087(3) 0.088(15) Uiso 1 1 d D . .
H4A H 0.300(2) 1.473(4) 0.045(3) 0.096(15) Uiso 1 1 d D . .
H4B H 0.313(3) 1.431(3) -0.020(3) 0.085(14) Uiso 1 1 d D . .

loop_
_atom_site_aniso_label
_atom_site_aniso_U_11
_atom_site_aniso_U_22
_atom_site_aniso_U_33
_atom_site_aniso_U_23
_atom_site_aniso_U_13
_atom_site_aniso_U_12
C1 0.0547(19) 0.080(2) 0.054(2) -0.0339(19) 0.0127(16) -0.0030(18)
C2 0.064(2) 0.0469(16) 0.0510(19) -0.0285(15) 0.0069(15) -0.0078(15)
C3 0.085(3) 0.108(4) 0.105(4) -0.041(3) 0.013(3) -0.026(3)
C4 0.25(3) 0.20(2) 0.28(3) -0.19(2) 0.15(2) -0.12(2)
C4' 0.111(11) 0.030(4) 0.27(2) -0.038(7) 0.132(14) -0.007(5)
C10 0.0413(14) 0.0485(15) 0.0483(16) -0.0235(13) 0.0027(12) -0.0068(12)
C11 0.0608(19) 0.0520(18) 0.060(2) -0.0259(16) -0.0109(15) -0.0058(14)
C12 0.065(2) 0.072(2) 0.072(2) -0.043(2) -0.0028(17) -0.0140(17)
C13 0.0593(19) 0.061(2) 0.094(3) -0.045(2) 0.0116(19) -0.0170(16)
C14 0.067(2) 0.0498(18) 0.075(2) -0.0176(17) 0.0067(18) -0.0127(16)
C15 0.0570(18) 0.0562(18) 0.0538(19) -0.0168(15) -0.0010(14) -0.0108(14)
C20 0.0469(15) 0.0564(17) 0.064(2) -0.0388(16) 0.0028(13) -0.0099(13)
C21 0.069(2) 0.067(2) 0.066(2) -0.0276(19) -0.0081(17) 0.0075(17)
C22 0.085(3) 0.076(3) 0.096(3) -0.029(3) -0.021(3) 0.018(2)
C23 0.066(3) 0.079(3) 0.153(5) -0.065(3) -0.014(3) 0.008(2)
C24 0.060(2) 0.093(3) 0.141(5) -0.078(3) 0.025(3) -0.012(2)
C25 0.061(2) 0.077(2) 0.093(3) -0.051(2) 0.0196(19) -0.0156(18)
C30 0.0449(15) 0.0555(17) 0.0426(16) -0.0206(13) 0.0000(12) -0.0067(12)
C31 0.0554(18) 0.065(2) 0.064(2) -0.0310(17) 0.0064(15) -0.0091(15)
C32 0.060(2) 0.099(3) 0.081(3) -0.043(2) 0.0223(19) -0.010(2)
C33 0.063(2) 0.119(4) 0.088(3) -0.043(3) 0.029(2) -0.037(2)
C34 0.094(3) 0.099(3) 0.096(3) -0.051(3) 0.035(3) -0.054(3)
C35 0.078(2) 0.072(2) 0.069(2) -0.038(2) 0.0174(19) -0.0288(19)
C40 0.0510(16) 0.0446(15) 0.0412(15) -0.0147(12) 0.0076(12) -0.0078(12)
C41 0.0614(19) 0.0525(18) 0.065(2) -0.0197(16) 0.0039(16) -0.0093(15)
C42 0.080(3) 0.073(3) 0.086(3) -0.031(2) -0.001(2) -0.029(2)
C43 0.106(3) 0.073(3) 0.079(3) -0.041(2) 0.028(2) -0.043(2)
C44 0.078(2) 0.0523(19) 0.087(3) -0.0343(19) 0.029(2) -0.0107(17)
C45 0.0567(19) 0.0542(18) 0.071(2) -0.0270(17) 0.0094(16) -0.0065(14)
C50 0.0514(16) 0.0452(15) 0.0514(17) -0.0186(13) 0.0031(13) -0.0056(12)
C51 0.063(2) 0.093(3) 0.058(2) -0.027(2) 0.0108(17) -0.0103(19)
C52 0.063(2) 0.117(4) 0.091(3) -0.044(3) 0.026(2) -0.019(2)
C53 0.053(2) 0.100(3) 0.111(4) -0.054(3) 0.010(2) -0.016(2)
C54 0.062(2) 0.119(4) 0.088(3) -0.056(3) -0.003(2) -0.020(2)
C55 0.060(2) 0.084(3) 0.061(2) -0.033(2) 0.0030(16) -0.0137(18)
C60 0.0464(15) 0.0478(15) 0.0406(15) -0.0181(13) 0.0010(11) -0.0065(12)
C61 0.0560(17) 0.0506(17) 0.0457(17) -0.0137(14) 0.0014(13) -0.0060(13)
C62 0.073(2) 0.063(2) 0.0426(18) -0.0124(15) 0.0057(15) -0.0188(17)
C63 0.073(2) 0.086(3) 0.053(2) -0.031(2) 0.0194(17) -0.023(2)
C64 0.075(2) 0.075(2) 0.068(2) -0.035(2) 0.0153(19) 0.0029(19)
C65 0.067(2) 0.0524(18) 0.0500(19) -0.0174(15) 0.0045(15) 0.0022(15)
O1 0.0535(12) 0.0760(15) 0.0443(12) -0.0266(11) -0.0018(9) -0.0166(10)
O2 0.0727(14) 0.0436(11) 0.0410(11) -0.0089(9) -0.0010(10) 0.0037(10)
O3 0.0607(15) 0.0472(13) 0.0814(18) -0.0150(12) 0.0048(13) -0.0133(12)
O4 0.0523(13) 0.0822(17) 0.0800(18) -0.0511(15) 0.0155(12) -0.0223(12)
O5 0.071(2) 0.089(2) 0.195(4) -0.045(3) -0.003(2) -0.0006(17)
O6 0.128(3) 0.176(4) 0.122(3) -0.108(3) 0.043(2) -0.076(3)
O7 0.0862(19) 0.109(2) 0.129(3) -0.067(2) 0.0286(18) -0.0571(17)
O8 0.225(5) 0.128(3) 0.275(6) -0.120(4) 0.183(5) -0.068(3)
O9 0.134(3) 0.059(2) 0.291(7) -0.006(3) 0.046(4) 0.001(2)
O10 0.102(9) 0.72(4) 0.226(15) -0.30(2) -0.008(9) -0.027(15)
O10' 0.108(6) 0.128(6) 0.150(8) -0.054(6) -0.029(5) 0.025(5)
F1 0.115(3) 0.136(3) 0.189(4) 0.001(3) -0.033(3) 0.009(2)
F2 0.224(5) 0.229(5) 0.116(3) -0.099(3) 0.059(3) -0.064(4)
F3 0.150(3) 0.114(2) 0.154(3) -0.025(2) 0.020(2) -0.073(2)
F4 0.249(5) 0.103(3) 0.252(5) -0.063(3) 0.155(5) -0.061(3)
F5 0.237(6) 0.166(4) 0.284(6) -0.126(4) 0.168(5) -0.044(4)
F6 0.281(18) 0.35(2) 0.47(3) -0.34(2) -0.076(16) -0.017(14)
F6' 0.084(6) 0.235(12) 0.328(17) -0.122(12) 0.051(8) -0.062(6)
S1 0.0551(5) 0.0668(5) 0.0888(7) -0.0398(5) 0.0091(4) -0.0216(4)
S2 0.088(3) 0.105(2) 0.131(4) -0.048(2) 0.028(2) 0.010(2)
S2' 0.0545(15) 0.0473(10) 0.090(2) -0.0315(12) 0.0210(12) -0.0085(10)
Sn1 0.03961(14) 0.04349(15) 0.03547(14) -0.01779(11) 0.00441(10) -0.00962(10)
Sn2 0.04146(14) 0.03311(13) 0.03532(14) -0.01453(10) 0.00357(10) -0.00542(9)
P1 0.0431(4) 0.0507(4) 0.0406(4) -0.0221(3) 0.0000(3) -0.0094(3)
P2 0.0492(4) 0.0398(4) 0.0361(4) -0.0109(3) 0.0013(3) -0.0017(3)

loop_
_atom_type_symbol
_atom_type_description
_atom_type_scat_dispersion_real
_atom_type_scat_dispersion_imag
_atom_type_scat_source
C C 0.0033 0.0016 'International Tables Vol C Tables 4.2.6.8 and 6.1.1.4'
H H 0.0000 0.0000 'International Tables Vol C Tables 4.2.6.8 and 6.1.1.4'
O O 0.0106 0.0060 'International Tables Vol C Tables 4.2.6.8 and 6.1.1.4'
F F 0.0171 0.0103 'International Tables Vol C Tables 4.2.6.8 and 6.1.1.4'
S S 0.1246 0.1234 'International Tables Vol C Tables 4.2.6.8 and 6.1.1.4'
Sn Sn -0.6537 1.4246 'International Tables Vol C Tables 4.2.6.8 and 6.1.1.4'
P P 0.1023 0.0942 'International Tables Vol C Tables 4.2.6.8 and 6.1.1.4'

loop_
_geom_angle_atom_site_label_1
_geom_angle_atom_site_label_2
_geom_angle_atom_site_label_3
_geom_angle
_geom_angle_site_symmetry_1
_geom_angle_site_symmetry_3
_geom_angle_publ_flag
F1 C3 F3 107.8(5) . . ?
F1 C3 F2 106.6(5) . . ?
F3 C3 F2 105.8(5) . . ?
F1 C3 S1 116.2(4) . . ?
F3 C3 S1 111.4(4) . . ?
F2 C3 S1 108.5(4) . . ?
C4' C4 F6 144(3) . . ?
C4' C4 F4 63.3(17) . . ?
F6 C4 F4 145(3) . . ?
C4' C4 F5 55(2) . . ?
F6 C4 F5 96.1(15) . . ?
F4 C4 F5 90.6(15) . . ?
C4' C4 S2' 85(3) . . ?
F6 C4 S2' 88.7(18) . . ?
F4 C4 S2' 120.7(17) . . ?
F5 C4 S2' 111(2) . . ?
C4' C4 O10' 134(3) . . ?
F6 C4 O10' 56.6(15) . . ?
F4 C4 O10' 126.7(16) . . ?
F5 C4 O10' 142.6(16) . . ?
S2' C4 O10' 50.6(7) . . ?
C4' C4 S2 63(2) . . ?
F6 C4 S2 109(2) . . ?
F4 C4 S2 103.5(16) . . ?
F5 C4 S2 99.2(19) . . ?
S2' C4 S2 22.0(4) . . ?
O10' C4 S2 71.2(9) . . ?
C4 C4' F4 78(2) . . ?
C4 C4' F5 91(3) . . ?
F4 C4' F5 111.4(15) . . ?
C4 C4' F6' 170(3) . . ?
F4 C4' F6' 108.4(15) . . ?
F5 C4' F6' 94.0(10) . . ?
C4 C4' S2 89(2) . . ?
F4 C4' S2 121.9(9) . . ?
F5 C4' S2 125.2(8) . . ?
F6' C4' S2 81.6(13) . . ?
C4 C4' S2' 66(2) . . ?
F4 C4' S2' 117.5(7) . . ?
F5 C4' S2' 117.3(10) . . ?
F6' C4' S2' 104.9(13) . . ?
S2 C4' S2' 23.9(2) . . ?
C4 C4' F6 20.2(19) . . ?
F4 C4' F6 95.4(16) . . ?
F5 C4' F6 75.1(13) . . ?
F6' C4' F6 156.2(10) . . ?
S2 C4' F6 87.5(10) . . ?
S2' C4' F6 63.9(9) . . ?
C15 C10 C11 119.3(3) . . ?
C15 C10 P1 119.4(2) . . ?
C11 C10 P1 121.3(2) . . ?
C12 C11 C10 120.1(3) . . ?
C13 C12 C11 119.8(3) . . ?
C12 C13 C14 120.2(3) . . ?
C13 C14 C15 120.2(3) . . ?
C10 C15 C14 120.4(3) . . ?
C21 C20 C25 119.5(3) . . ?
C21 C20 P1 123.0(3) . . ?
C25 C20 P1 117.4(3) . . ?
C20 C21 C22 120.7(4) . . ?
C23 C22 C21 119.4(5) . . ?
C22 C23 C24 121.2(4) . . ?
C23 C24 C25 120.1(4) . . ?
C20 C25 C24 119.1(4) . . ?
C35 C30 C31 119.6(3) . . ?
C35 C30 P1 118.1(2) . . ?
C31 C30 P1 122.0(2) . . ?
C32 C31 C30 119.8(3) . . ?
C33 C32 C31 120.6(4) . . ?
C32 C33 C34 120.3(4) . . ?
C33 C34 C35 119.8(4) . . ?
C30 C35 C34 120.0(4) . . ?
C41 C40 C45 119.7(3) . . ?
C41 C40 P2 117.6(2) . . ?
C45 C40 P2 122.7(2) . . ?
C42 C41 C40 120.3(3) . . ?
C41 C42 C43 119.9(4) . . ?
C44 C43 C42 120.3(4) . . ?
C43 C44 C45 120.2(4) . . ?
C44 C45 C40 119.6(3) . . ?
C55 C50 C51 119.0(3) . . ?
C55 C50 P2 123.1(3) . . ?
C51 C50 P2 117.8(3) . . ?
C52 C51 C50 119.9(4) . . ?
C53 C52 C51 120.2(4) . . ?
C54 C53 C52 120.1(4) . . ?
C53 C54 C55 120.3(4) . . ?
C50 C55 C54 120.5(4) . . ?
C61 C60 C65 119.3(3) . . ?
C61 C60 P2 122.0(2) . . ?
C65 C60 P2 118.7(2) . . ?
C62 C61 C60 120.4(3) . . ?
C63 C62 C61 119.4(3) . . ?
C64 C63 C62 120.8(3) . . ?
C63 C64 C65 120.4(3) . . ?
C60 C65 C64 119.7(3) . . ?
P1 O1 Sn1 151.82(13) . . ?
P2 O2 Sn2 158.67(14) . . ?
S2 O8 S2' 31.4(2) . . ?
S2' O9 S2 29.23(19) . . ?
F6' O10 S2 97.4(11) . . ?
F6' O10 S2' 93.4(10) . . ?
S2 O10 S2' 6.8(4) . . ?
S2' O10' F6 84.0(7) . . ?
S2' O10' C4 59.6(12) . . ?
F6 O10' C4 40.2(8) . . ?
S2' O10' S2 8.1(2) . . ?
F6 O10' S2 86.2(7) . . ?
C4 O10' S2 57.3(11) . . ?
C4' F4 C4 39.1(16) . . ?
C4' F5 C4 34.9(15) . . ?
C4 F6 O10' 83.2(15) . . ?
C4 F6 C4' 15.3(17) . . ?
O10' F6 C4' 91.2(8) . . ?
C4 F6 S2' 55.6(15) . . ?
O10' F6 S2' 47.3(6) . . ?
C4' F6 S2' 54.2(6) . . ?
O10 F6' C4' 91.8(10) . . ?
O10 F6' S2 45.3(8) . . ?
C4' F6' S2 53.5(6) . . ?
O5 S1 O6 114.4(3) . . ?
O5 S1 O7 116.1(2) . . ?
O6 S1 O7 114.1(2) . . ?
O5 S1 C3 103.7(3) . . ?
O6 S1 C3 103.1(3) . . ?
O7 S1 C3 103.3(2) . . ?
S2' S2 O8 79.6(6) . . ?
S2' S2 O9 69.9(6) . . ?
O8 S2 O9 121.1(4) . . ?
S2' S2 O10 159.0(12) . . ?
O8 S2 O10 100.8(8) . . ?
O9 S2 O10 124.8(10) . . ?
S2' S2 C4' 84.3(11) . . ?
O8 S2 C4' 118.2(5) . . ?
O9 S2 C4' 107.6(6) . . ?
O10 S2 C4' 77.0(11) . . ?
S2' S2 C4 57.3(10) . . ?
O8 S2 C4 103.5(9) . . ?
O9 S2 C4 100.4(8) . . ?
O10 S2 C4 102.8(11) . . ?
C4' S2 C4 27.7(10) . . ?
S2' S2 F6' 127.9(9) . . ?
O8 S2 F6' 128.8(6) . . ?
O9 S2 F6' 109.5(5) . . ?
O10 S2 F6' 37.3(6) . . ?
C4' S2 F6' 45.0(9) . . ?
C4 S2 F6' 72.6(10) . . ?
S2' S2 O10' 16.6(5) . . ?
O8 S2 O10' 69.2(4) . . ?
O9 S2 O10' 86.5(4) . . ?
O10 S2 O10' 145.3(10) . . ?
C4' S2 O10' 79.2(9) . . ?
C4 S2 O10' 51.6(9) . . ?
F6' S2 O10' 124.1(6) . . ?
S2 S2' O8 68.9(6) . . ?
S2 S2' O9 80.8(6) . . ?
O8 S2' O9 121.3(5) . . ?
S2 S2' O10' 155.3(7) . . ?
O8 S2' O10' 94.1(5) . . ?
O9 S2' O10' 123.8(5) . . ?
S2 S2' C4 100.7(13) . . ?
O8 S2' C4 115.7(8) . . ?
O9 S2' C4 118.6(9) . . ?
O10' S2' C4 69.8(13) . . ?
S2 S2' C4' 71.8(11) . . ?
O8 S2' C4' 109.4(6) . . ?
O9 S2' C4' 106.7(4) . . ?
O10' S2' C4' 98.9(9) . . ?
C4 S2' C4' 29.6(13) . . ?
S2 S2' F6 132.9(8) . . ?
O8 S2' F6 134.1(6) . . ?
O9 S2' F6 103.5(6) . . ?
O10' S2' F6 48.6(5) . . ?
C4 S2' F6 35.7(10) . . ?
C4' S2' F6 62.0(10) . . ?
S2 S2' O10 14.2(8) . . ?
O8 S2' O10 70.4(5) . . ?
O9 S2' O10 91.4(7) . . ?
O10' S2' O10 143.8(8) . . ?
C4 S2' O10 87.4(12) . . ?
C4' S2' O10 59.3(10) . . ?
F6 S2' O10 121.2(7) . . ?
C1 Sn1 C1 180.0 2_575 . ?
C1 Sn1 O1 93.37(12) 2_575 . ?
C1 Sn1 O1 86.63(13) . . ?
C1 Sn1 O1 86.63(13) 2_575 2_575 ?
C1 Sn1 O1 93.37(12) . 2_575 ?
O1 Sn1 O1 180.0 . 2_575 ?
C1 Sn1 O3 91.03(14) 2_575 2_575 ?
C1 Sn1 O3 88.97(14) . 2_575 ?
O1 Sn1 O3 91.28(9) . 2_575 ?
O1 Sn1 O3 88.72(9) 2_575 2_575 ?
C1 Sn1 O3 88.97(14) 2_575 . ?
C1 Sn1 O3 91.03(15) . . ?
O1 Sn1 O3 88.72(9) . . ?
O1 Sn1 O3 91.28(9) 2_575 . ?
O3 Sn1 O3 180.000(1) 2_575 . ?
C2 Sn2 C2 180.000(1) . 2_685 ?
C2 Sn2 O2 87.99(11) . . ?
C2 Sn2 O2 92.01(11) 2_685 . ?
C2 Sn2 O2 92.01(11) . 2_685 ?
C2 Sn2 O2 87.99(11) 2_685 2_685 ?
O2 Sn2 O2 180.000(1) . 2_685 ?
C2 Sn2 O4 90.06(12) . . ?
C2 Sn2 O4 89.94(12) 2_685 . ?
O2 Sn2 O4 88.70(10) . . ?
O2 Sn2 O4 91.30(10) 2_685 . ?
C2 Sn2 O4 89.94(12) . 2_685 ?
C2 Sn2 O4 90.06(12) 2_685 2_685 ?
O2 Sn2 O4 91.30(10) . 2_685 ?
O2 Sn2 O4 88.70(10) 2_685 2_685 ?
O4 Sn2 O4 180.0 . 2_685 ?
O1 P1 C10 109.41(14) . . ?
O1 P1 C30 112.02(13) . . ?
C10 P1 C30 108.21(14) . . ?
O1 P1 C20 110.73(14) . . ?
C10 P1 C20 107.75(13) . . ?
C30 P1 C20 108.59(15) . . ?
O2 P2 C40 111.30(13) . . ?
O2 P2 C50 111.70(14) . . ?
C40 P2 C50 107.54(14) . . ?
O2 P2 C60 107.98(13) . . ?
C40 P2 C60 108.55(13) . . ?
C50 P2 C60 109.73(14) . . ?

loop_
_geom_bond_atom_site_label_1
_geom_bond_atom_site_label_2
_geom_bond_distance
_geom_bond_site_symmetry_2
_geom_bond_publ_flag
C1 Sn1 2.092(3) . ?
C2 Sn2 2.086(3) . ?
C3 F1 1.255(6) . ?
C3 F3 1.334(6) . ?
C3 F2 1.352(6) . ?
C3 S1 1.788(6) . ?
C4 C4' 0.86(4) . ?
C4 F6 1.13(3) . ?
C4 F4 1.34(2) . ?
C4 F5 1.51(3) . ?
C4 S2' 1.59(3) . ?
C4 O10' 1.73(3) . ?
C4 S2 1.86(3) . ?
C4' F4 1.225(12) . ?
C4' F5 1.233(16) . ?
C4' F6' 1.46(3) . ?
C4' S2 1.664(17) . ?
C4' S2' 1.743(11) . ?
C4' F6 1.90(3) . ?
C10 C15 1.379(4) . ?
C10 C11 1.392(4) . ?
C10 P1 1.793(3) . ?
C11 C12 1.390(5) . ?
C12 C13 1.376(5) . ?
C13 C14 1.378(5) . ?
C14 C15 1.381(5) . ?
C20 C21 1.375(5) . ?
C20 C25 1.386(5) . ?
C20 P1 1.797(3) . ?
C21 C22 1.396(5) . ?
C22 C23 1.354(7) . ?
C23 C24 1.364(7) . ?
C24 C25 1.406(6) . ?
C30 C35 1.381(4) . ?
C30 C31 1.383(4) . ?
C30 P1 1.796(3) . ?
C31 C32 1.381(5) . ?
C32 C33 1.364(6) . ?
C33 C34 1.372(6) . ?
C34 C35 1.390(5) . ?
C40 C41 1.385(4) . ?
C40 C45 1.398(4) . ?
C40 P2 1.795(3) . ?
C41 C42 1.380(5) . ?
C42 C43 1.382(6) . ?
C43 C44 1.380(6) . ?
C44 C45 1.382(5) . ?
C50 C55 1.372(5) . ?
C50 C51 1.386(5) . ?
C50 P2 1.798(3) . ?
C51 C52 1.384(6) . ?
C52 C53 1.375(6) . ?
C53 C54 1.348(6) . ?
C54 C55 1.389(5) . ?
C60 C61 1.387(4) . ?
C60 C65 1.388(4) . ?
C60 P2 1.800(3) . ?
C61 C62 1.386(4) . ?
C62 C63 1.377(5) . ?
C63 C64 1.360(5) . ?
C64 C65 1.388(5) . ?
O1 P1 1.501(2) . ?
O1 Sn1 2.197(2) . ?
O2 P2 1.500(2) . ?
O2 Sn2 2.1912(19) . ?
O3 Sn1 2.238(2) . ?
O4 Sn2 2.240(2) . ?
O5 S1 1.400(3) . ?
O6 S1 1.422(3) . ?
O7 S1 1.429(3) . ?
O8 S2 1.270(6) . ?
O8 S2' 1.339(5) . ?
O9 S2' 1.366(5) . ?
O9 S2 1.436(6) . ?
O10 F6' 1.253(16) . ?
O10 S2 1.468(16) . ?
O10 S2' 2.146(15) . ?
O10' S2' 1.428(8) . ?
O10' F6 1.457(19) . ?
O10' S2 2.094(9) . ?
F6 S2' 1.931(18) . ?
F6' S2 2.049(9) . ?
S2 S2' 0.710(4) . ?
Sn1 C1 2.092(3) 2_575 ?
Sn1 O1 2.197(2) 2_575 ?
Sn1 O3 2.238(2) 2_575 ?
Sn2 C2 2.086(3) 2_685 ?
Sn2 O2 2.1912(19) 2_685 ?
Sn2 O4 2.240(2) 2_685 ?
